data_7224531
loop_
_publ_author_name
'Wang, Kai-Min'
'Du, Lin'
'Ma, Yu-Lu'
'Zhao, Jing-Song'
'Wang, Quan'
'Yan, Tong'
'Zhao, Qi-Hua'

_publ_section_title
;
 Multifunctional chemical sensors and luminescent thermometers based on
 lanthanide metal--organic framework materials
;
_journal_issue 15
_journal_name_full CrystEngComm
_journal_page_first 2690
_journal_paper_doi 10.1039/C5CE02367J
_journal_volume 18
_journal_year 2016
_chemical_formula_sum 'C7 H7.67 Cl0.5 N0.5 O3.33 Yb0.33'
_chemical_formula_weight 227.54
_space_group_crystal_system cubic
_space_group_IT_number 210
_space_group_name_Hall 'F 4d 2 3'
_space_group_name_H-M_alt 'F 41 3 2'
_symmetry_space_group_name_Hall 'F 4d 2 3'
_symmetry_space_group_name_H-M 'F 41 3 2'
_atom_sites_solution_hydrogens mixed
_audit_creation_method SHELXL-2014/6
_audit_update_record
;
2016-02-26 deposited with the CCDC.
2016-03-04 downloaded from the CCDC.
;
_cell_angle_alpha 90
_cell_angle_beta 90
_cell_angle_gamma 90
_cell_formula_units_Z 96
_cell_length_a 27.849(2)
_cell_length_b 27.849(2)
_cell_length_c 27.849(2)
_cell_measurement_reflns_used 9833
_cell_measurement_temperature 296(2)
_cell_measurement_theta_max 29.1925
_cell_measurement_theta_min 2.424
_cell_volume 21599(3)
_computing_structure_refinement 'SHELXL-2014/6 (Sheldrick, 2014)'
_diffrn_ambient_temperature 296(2)
_diffrn_measured_fraction_theta_full 1.000
_diffrn_measured_fraction_theta_max 1.000
_diffrn_measurement_device_type 'CCD area detector'
_diffrn_measurement_method 'phi and omega scans'
_diffrn_radiation_type MoK\a
_diffrn_radiation_wavelength 0.71073
_diffrn_reflns_av_R_equivalents 0.0585
_diffrn_reflns_av_unetI/netI 0.0153
_diffrn_reflns_Laue_measured_fraction_full 1.000
_diffrn_reflns_Laue_measured_fraction_max 1.000
_diffrn_reflns_limit_h_max 33
_diffrn_reflns_limit_h_min -31
_diffrn_reflns_limit_k_max 33
_diffrn_reflns_limit_k_min -32
_diffrn_reflns_limit_l_max 33
_diffrn_reflns_limit_l_min -33
_diffrn_reflns_number 42415
_diffrn_reflns_point_group_measured_fraction_full 1.000
_diffrn_reflns_point_group_measured_fraction_max 1.000
_diffrn_reflns_theta_full 25.242
_diffrn_reflns_theta_max 25.425
_diffrn_reflns_theta_min 1.266
_exptl_absorpt_coefficient_mu 3.663
_exptl_crystal_colour colourless
_exptl_crystal_density_diffrn 1.679
_exptl_crystal_description block
_exptl_crystal_F_000 10720
_refine_diff_density_max 1.520
_refine_diff_density_min -1.762
_refine_diff_density_rms 0.256
_refine_ls_abs_structure_details
;
 Refined as an inversion twin.
;
_refine_ls_abs_structure_Flack 0.03(7)
_refine_ls_extinction_method none
_refine_ls_goodness_of_fit_ref 1.103
_refine_ls_hydrogen_treatment constr
_refine_ls_matrix_type full
_refine_ls_number_parameters 112
_refine_ls_number_reflns 1687
_refine_ls_number_restraints 0
_refine_ls_restrained_S_all 1.103
_refine_ls_R_factor_all 0.0633
_refine_ls_R_factor_gt 0.0579
_refine_ls_shift/su_max 0.001
_refine_ls_shift/su_mean 0.000
_refine_ls_structure_factor_coef Fsqd
_refine_ls_weighting_details 'w=1/[\s^2^(Fo^2^)+(0.1294P)^2^+648.4905P] where P=(Fo^2^+2Fc^2^)/3'
_refine_ls_weighting_scheme calc
_refine_ls_wR_factor_gt 0.1869
_refine_ls_wR_factor_ref 0.1928
_reflns_Friedel_coverage 0.604
_reflns_Friedel_fraction_full 1.000
_reflns_Friedel_fraction_max 1.000
_reflns_number_gt 1566
_reflns_number_total 1687
_reflns_threshold_expression 'I > 2\s(I)'
_cod_data_source_file c5ce02367j2.cif
_cod_data_source_block 6
_cod_depositor_comments 'Adding full bibliography for 7224527--7224531.cif.'
_cod_original_cell_volume 21599(5)
_cod_original_formula_sum 'C7 H7.67 Cl0.50 N0.50 O3.33 Yb0.33'
_cod_database_code 7224531
_shelx_space_group_comment
;
The symmetry employed for this shelxl refinement is uniquely defined
by the following loop, which should always be used as a source of
symmetry information in preference to the above space-group names.
They are only intended as comments.
;
_shelxl_version_number 2014/6

loop_
_space_group_symop_operation_xyz
'x, y, z'
'-x, -y, z'
'x, -y, -z'
'-x, y, -z'
'z, x, y'
'y, z, x'
'-z, -x, y'
'-y, z, -x'
'z, -x, -y'
'-y, -z, x'
'-z, x, -y'
'y, -z, -x'
'-y+1/4, -x+1/4, -z+1/4'
'y+1/4, x+1/4, -z+1/4'
'y+1/4, -x+1/4, z+1/4'
'-y+1/4, x+1/4, z+1/4'
'-x+1/4, -z+1/4, -y+1/4'
'-z+1/4, -y+1/4, -x+1/4'
'x+1/4, z+1/4, -y+1/4'
'-z+1/4, y+1/4, x+1/4'
'x+1/4, -z+1/4, y+1/4'
'z+1/4, y+1/4, -x+1/4'
'-x+1/4, z+1/4, y+1/4'
'z+1/4, -y+1/4, x+1/4'
'x, y+1/2, z+1/2'
'-x, -y+1/2, z+1/2'
'x, -y+1/2, -z+1/2'
'-x, y+1/2, -z+1/2'
'z, x+1/2, y+1/2'
'y, z+1/2, x+1/2'
'-z, -x+1/2, y+1/2'
'-y, z+1/2, -x+1/2'
'z, -x+1/2, -y+1/2'
'-y, -z+1/2, x+1/2'
'-z, x+1/2, -y+1/2'
'y, -z+1/2, -x+1/2'
'-y+1/4, -x+3/4, -z+3/4'
'y+1/4, x+3/4, -z+3/4'
'y+1/4, -x+3/4, z+3/4'
'-y+1/4, x+3/4, z+3/4'
'-x+1/4, -z+3/4, -y+3/4'
'-z+1/4, -y+3/4, -x+3/4'
'x+1/4, z+3/4, -y+3/4'
'-z+1/4, y+3/4, x+3/4'
'x+1/4, -z+3/4, y+3/4'
'z+1/4, y+3/4, -x+3/4'
'-x+1/4, z+3/4, y+3/4'
'z+1/4, -y+3/4, x+3/4'
'x+1/2, y, z+1/2'
'-x+1/2, -y, z+1/2'
'x+1/2, -y, -z+1/2'
'-x+1/2, y, -z+1/2'
'z+1/2, x, y+1/2'
'y+1/2, z, x+1/2'
'-z+1/2, -x, y+1/2'
'-y+1/2, z, -x+1/2'
'z+1/2, -x, -y+1/2'
'-y+1/2, -z, x+1/2'
'-z+1/2, x, -y+1/2'
'y+1/2, -z, -x+1/2'
'-y+3/4, -x+1/4, -z+3/4'
'y+3/4, x+1/4, -z+3/4'
'y+3/4, -x+1/4, z+3/4'
'-y+3/4, x+1/4, z+3/4'
'-x+3/4, -z+1/4, -y+3/4'
'-z+3/4, -y+1/4, -x+3/4'
'x+3/4, z+1/4, -y+3/4'
'-z+3/4, y+1/4, x+3/4'
'x+3/4, -z+1/4, y+3/4'
'z+3/4, y+1/4, -x+3/4'
'-x+3/4, z+1/4, y+3/4'
'z+3/4, -y+1/4, x+3/4'
'x+1/2, y+1/2, z'
'-x+1/2, -y+1/2, z'
'x+1/2, -y+1/2, -z'
'-x+1/2, y+1/2, -z'
'z+1/2, x+1/2, y'
'y+1/2, z+1/2, x'
'-z+1/2, -x+1/2, y'
'-y+1/2, z+1/2, -x'
'z+1/2, -x+1/2, -y'
'-y+1/2, -z+1/2, x'
'-z+1/2, x+1/2, -y'
'y+1/2, -z+1/2, -x'
'-y+3/4, -x+3/4, -z+1/4'
'y+3/4, x+3/4, -z+1/4'
'y+3/4, -x+3/4, z+1/4'
'-y+3/4, x+3/4, z+1/4'
'-x+3/4, -z+3/4, -y+1/4'
'-z+3/4, -y+3/4, -x+1/4'
'x+3/4, z+3/4, -y+1/4'
'-z+3/4, y+3/4, x+1/4'
'x+3/4, -z+3/4, y+1/4'
'z+3/4, y+3/4, -x+1/4'
'-x+3/4, z+3/4, y+1/4'
'z+3/4, -y+3/4, x+1/4'

loop_
_atom_site_label
_atom_site_type_symbol
_atom_site_fract_x
_atom_site_fract_y
_atom_site_fract_z
_atom_site_U_iso_or_equiv
_atom_site_adp_type
_atom_site_occupancy
_atom_site_site_symmetry_order
_atom_site_calc_flag
_atom_site_refinement_flags_posn
_atom_site_refinement_flags_adp
_atom_site_refinement_flags_occupancy
_atom_site_disorder_assembly
_atom_site_disorder_group
C1 C 1.0455(6) 0.2463(5) 0.9541(6) 0.037(3) Uani 1 1 d . . . . .
H1 H 1.0505 0.2134 0.9574 0.045 Uiso 1 1 calc R U . A 1
C5 C 0.9967(5) 0.3121(5) 0.9269(5) 0.033(3) Uani 1 1 d . . . . .
C6 C 1.0743(6) 0.3275(6) 0.9626(6) 0.046(4) Uani 1 1 d . . . . .
H6 H 1.0984 0.3488 0.9717 0.055 Uiso 1 1 calc R U . B 1
C7 C 1.0316(6) 0.3445(6) 0.9431(6) 0.044(4) Uani 1 1 d . . . . .
H7 H 1.0263 0.3774 0.9407 0.053 Uiso 1 1 calc R U . . .
C8 C 0.9525(5) 0.3306(6) 0.9037(5) 0.036(3) Uani 1 1 d . . . . .
C10 C 1.1250 0.2587(5) 0.9913(5) 0.035(4) Uani 1 2 d S T P . .
H10A H 1.1234 0.2641 1.0257 0.042 Uiso 0.5 1 calc R U P C 1
H10B H 1.1266 0.2243 0.9859 0.042 Uiso 0.5 1 calc R U P C 1
C11 C 1.0806(5) 0.2779(5) 0.9685(5) 0.035(3) Uani 0.5 1 d . . P D 1
N1 N 1.0806(5) 0.2779(5) 0.9685(5) 0.035(3) Uani 0.5 1 d . . P D 2
C12 C 1.0026(6) 0.2629(5) 0.9348(5) 0.039(3) Uani 1 1 d . . . . .
H12 H 0.9782 0.2415 0.9271 0.047 Uiso 1 1 calc R U . . .
O2 O 0.9508(4) 0.3721(4) 0.8845(4) 0.048(3) Uani 1 1 d . . . . .
O3 O 0.8173(4) 0.3017(5) 0.8827(4) 0.055(4) Uani 1 1 d . . . . .
H3A H 0.7967 0.2964 0.8556 0.083 Uiso 1 1 d R U . . .
H3C H 0.8366 0.2736 0.8881 0.083 Uiso 1 1 d R U . . .
O1 O 0.9147(4) 0.3036(4) 0.9025(4) 0.047(3) Uani 1 1 d . . . . .
Yb1 Yb 0.86730(2) 0.36730(2) 0.86730(2) 0.0309(4) Uani 1 3 d S T P . .
O4 O 0.9800(16) 0.4601(15) 0.9475(12) 0.070(17) Uani 0.3333 1 d . . P . .
H4A H 1.0046 0.4555 0.9650 0.105 Uiso 0.3333 1 d R U P . .
H4B H 0.9880 0.4753 0.9223 0.105 Uiso 0.3333 1 d R U P . .
Cl1 Cl 0.9526(10) 0.1316(9) 0.8853(10) 0.391 Uani 1 1 d . . . . .

loop_
_atom_site_aniso_label
_atom_site_aniso_U_11
_atom_site_aniso_U_22
_atom_site_aniso_U_33
_atom_site_aniso_U_23
_atom_site_aniso_U_13
_atom_site_aniso_U_12
C1 0.043(10) 0.039(6) 0.030(9) 0.002(7) 0.001(5) 0.001(8)
C5 0.033(7) 0.041(8) 0.026(7) -0.006(6) 0.001(5) 0.005(6)
C6 0.038(9) 0.051(10) 0.049(10) -0.010(8) -0.004(8) 0.000(8)
C7 0.035(8) 0.044(9) 0.054(10) -0.006(7) -0.001(7) 0.003(7)
C8 0.031(7) 0.048(9) 0.029(7) -0.004(6) 0.000(6) -0.007(6)
C10 0.027(9) 0.039(7) 0.039(7) 0.007(9) 0.002(6) 0.002(6)
C11 0.037(7) 0.034(7) 0.034(7) -0.005(5) 0.000(5) 0.001(5)
N1 0.037(7) 0.034(7) 0.034(7) -0.005(5) 0.000(5) 0.001(5)
C12 0.038(7) 0.045(9) 0.036(8) 0.000(7) -0.005(7) -0.003(7)
O2 0.023(5) 0.049(7) 0.073(8) 0.005(6) -0.001(5) -0.005(4)
O3 0.049(7) 0.066(8) 0.050(6) 0.004(5) -0.007(5) -0.022(7)
O1 0.039(6) 0.044(5) 0.057(8) -0.003(5) -0.015(6) -0.006(4)
Yb1 0.0309(4) 0.0309(4) 0.0309(4) -0.00290(17) -0.00290(17) -0.00290(17)
O4 0.12(5) 0.05(2) 0.04(2) 0.008(19) -0.006(18) -0.04(3)
Cl1 0.386 0.403 0.385 -0.082 -0.048 0.027

loop_
_atom_type_symbol
_atom_type_description
_atom_type_scat_dispersion_real
_atom_type_scat_dispersion_imag
_atom_type_scat_source
C C 0.0033 0.0016 'International Tables Vol C Tables 4.2.6.8 and 6.1.1.4'
H H 0.0000 0.0000 'International Tables Vol C Tables 4.2.6.8 and 6.1.1.4'
N N 0.0061 0.0033 'International Tables Vol C Tables 4.2.6.8 and 6.1.1.4'
O O 0.0106 0.0060 'International Tables Vol C Tables 4.2.6.8 and 6.1.1.4'
Yb Yb -0.3850 5.5486 'International Tables Vol C Tables 4.2.6.8 and 6.1.1.4'
Cl Cl 0.1484 0.1585 'International Tables Vol C Tables 4.2.6.8 and 6.1.1.4'

loop_
_geom_angle_atom_site_label_1
_geom_angle_atom_site_label_2
_geom_angle_atom_site_label_3
_geom_angle
_geom_angle_site_symmetry_1
_geom_angle_site_symmetry_3
N1 C1 C12 120.7(13) . .
C11 C1 C12 120.7(13) . .
C11 C1 H1 119.7 . .
C12 C1 H1 119.7 . .
C12 C5 C7 119.9(14) . .
C12 C5 C8 120.6(14) . .
C7 C5 C8 119.5(14) . .
C7 C6 N1 119.2(15) . .
C7 C6 C11 119.2(15) . .
C7 C6 H6 120.4 . .
C11 C6 H6 120.4 . .
C6 C7 C5 120.0(15) . .
C6 C7 H7 120.0 . .
C5 C7 H7 120.0 . .
O2 C8 O1 119.1(14) . .
O2 C8 C5 121.9(13) . .
O1 C8 C5 118.9(14) . .
O2 C8 Yb1 58.8(8) . .
O1 C8 Yb1 60.6(8) . .
C5 C8 Yb1 175.5(10) . .
C11 C10 C11 112.5(16) 17_766 .
N1 C10 N1 112.5(16) 17_766 .
C11 C10 H10A 109.1 17_766 .
C11 C10 H10A 109.1 . .
C11 C10 H10B 109.1 17_766 .
C11 C10 H10B 109.1 . .
H10A C10 H10B 107.8 . .
C1 C11 C6 120.5(14) . .
C1 C11 C10 119.0(12) . .
C6 C11 C10 120.5(13) . .
C1 N1 C6 120.5(14) . .
C1 N1 C10 119.0(12) . .
C6 N1 C10 120.5(13) . .
C1 C12 C5 119.4(14) . .
C1 C12 H12 120.3 . .
C5 C12 H12 120.3 . .
C8 O2 Yb1 93.9(9) . .
Yb1 O3 H3A 109.3 . .
Yb1 O3 H3C 109.3 . .
H3A O3 H3C 109.5 . .
C8 O1 Yb1 91.6(10) . .
O3 Yb1 O3 77.7(4) 78_545 29_545
O3 Yb1 O3 77.7(4) 78_545 .
O3 Yb1 O3 77.7(4) 29_545 .
O3 Yb1 O2 126.2(4) 78_545 78_545
O3 Yb1 O2 150.9(5) 29_545 78_545
O3 Yb1 O2 90.6(4) . 78_545
O3 Yb1 O2 90.6(4) 78_545 29_545
O3 Yb1 O2 126.2(4) 29_545 29_545
O3 Yb1 O2 150.9(5) . 29_545
O2 Yb1 O2 74.7(4) 78_545 29_545
O3 Yb1 O2 150.9(5) 78_545 .
O3 Yb1 O2 90.7(4) 29_545 .
O3 Yb1 O2 126.2(4) . .
O2 Yb1 O2 74.7(4) 78_545 .
O2 Yb1 O2 74.7(4) 29_545 .
O3 Yb1 O1 71.2(4) 78_545 78_545
O3 Yb1 O1 143.4(4) 29_545 78_545
O3 Yb1 O1 77.3(4) . 78_545
O2 Yb1 O1 55.0(4) 78_545 78_545
O2 Yb1 O1 73.8(4) 29_545 78_545
O2 Yb1 O1 125.8(4) . 78_545
O3 Yb1 O1 77.3(4) 78_545 29_545
O3 Yb1 O1 71.2(4) 29_545 29_545
O3 Yb1 O1 143.4(4) . 29_545
O2 Yb1 O1 125.8(4) 78_545 29_545
O2 Yb1 O1 55.0(4) 29_545 29_545
O2 Yb1 O1 73.8(4) . 29_545
O1 Yb1 O1 118.44(10) 78_545 29_545
O3 Yb1 O1 143.4(4) 78_545 .
O3 Yb1 O1 77.3(4) 29_545 .
O3 Yb1 O1 71.2(4) . .
O2 Yb1 O1 73.8(4) 78_545 .
O2 Yb1 O1 125.8(4) 29_545 .
O2 Yb1 O1 55.0(4) . .
O1 Yb1 O1 118.44(10) 78_545 .
O1 Yb1 O1 118.45(10) 29_545 .
O3 Yb1 C8 84.8(4) 78_545 29_545
O3 Yb1 C8 98.9(4) 29_545 29_545
O3 Yb1 C8 162.5(4) . 29_545
O2 Yb1 C8 99.6(4) 78_545 29_545
O2 Yb1 C8 27.3(4) 29_545 29_545
O2 Yb1 C8 70.6(4) . 29_545
O1 Yb1 C8 97.0(4) 78_545 29_545
O1 Yb1 C8 27.8(4) 29_545 29_545
O1 Yb1 C8 125.2(4) . 29_545
O3 Yb1 C8 98.9(4) 78_545 78_545
O3 Yb1 C8 162.5(4) 29_545 78_545
O3 Yb1 C8 84.8(4) . 78_545
O2 Yb1 C8 27.3(4) 78_545 78_545
O2 Yb1 C8 70.6(4) 29_545 78_545
O2 Yb1 C8 99.6(4) . 78_545
O1 Yb1 C8 27.8(4) 78_545 78_545
O1 Yb1 C8 125.2(4) 29_545 78_545
O1 Yb1 C8 97.0(4) . 78_545
C8 Yb1 C8 97.9(4) 29_545 78_545
O3 Yb1 C8 162.5(4) 78_545 .
O3 Yb1 C8 84.8(4) 29_545 .
O3 Yb1 C8 98.9(4) . .
O2 Yb1 C8 70.6(4) 78_545 .
O2 Yb1 C8 99.6(4) 29_545 .
O2 Yb1 C8 27.3(4) . .
O1 Yb1 C8 125.2(4) 78_545 .
O1 Yb1 C8 97.0(4) 29_545 .
O1 Yb1 C8 27.8(4) . .
C8 Yb1 C8 97.9(4) 29_545 .
C8 Yb1 C8 97.9(4) 78_545 .
O4 O4 O4 59.997(11) 29_545 78_545
O4 O4 H4A 123.3 29_545 .
O4 O4 H4A 83.8 78_545 .
O4 O4 H4B 103.0 29_545 .
O4 O4 H4B 162.9 78_545 .
H4A O4 H4B 109.5 . .

loop_
_geom_bond_atom_site_label_1
_geom_bond_atom_site_label_2
_geom_bond_distance
_geom_bond_site_symmetry_2
C1 N1 1.38(2) .
C1 C11 1.38(2) .
C1 C12 1.39(3) .
C1 H1 0.9300 .
C5 C12 1.40(2) .
C5 C7 1.40(2) .
C5 C8 1.48(2) .
C6 C7 1.39(2) .
C6 N1 1.40(2) .
C6 C11 1.40(2) .
C6 H6 0.9300 .
C7 H7 0.9300 .
C8 O2 1.276(19) .
C8 O1 1.294(17) .
C8 Yb1 2.775(15) .
C10 N1 1.488(17) 17_766
C10 C11 1.488(17) 17_766
C10 C11 1.488(17) .
C10 N1 1.488(17) .
C10 H10A 0.9700 .
C10 H10B 0.9700 .
C12 H12 0.9300 .
O2 Yb1 2.379(10) .
O3 Yb1 2.338(11) .
O3 H3A 0.9600 .
O3 H3C 0.9600 .
O1 Yb1 2.420(11) .
Yb1 O3 2.338(11) 78_545
Yb1 O3 2.338(11) 29_545
Yb1 O2 2.379(10) 78_545
Yb1 O2 2.379(10) 29_545
Yb1 O1 2.420(11) 78_545
Yb1 O1 2.420(11) 29_545
Yb1 C8 2.775(15) 29_545
Yb1 C8 2.775(15) 78_545
O4 O4 1.12(7) 29_545
O4 O4 1.12(7) 78_545
O4 H4A 0.8499 .
O4 H4B 0.8498 .

loop_
_geom_torsion_atom_site_label_1
_geom_torsion_atom_site_label_2
_geom_torsion_atom_site_label_3
_geom_torsion_atom_site_label_4
_geom_torsion
_geom_torsion_site_symmetry_1
N1 C6 C7 C5 -4(2) .
C11 C6 C7 C5 -4(2) .
C12 C5 C7 C6 6(2) .
C8 C5 C7 C6 -176.7(14) .
C12 C5 C8 O2 -160.9(15) .
C7 C5 C8 O2 22(2) .
C12 C5 C8 O1 18(2) .
C7 C5 C8 O1 -158.6(15) .
C12 C1 C11 C6 -2(2) .
C12 C1 C11 C10 177.0(12) .
C7 C6 C11 C1 1(2) .
C7 C6 C11 C10 -177.4(13) .
C11 C10 C11 C1 135.1(14) 17_766
C11 C10 C11 C6 -46.1(12) 17_766
C12 C1 N1 C6 -2(2) .
C12 C1 N1 C10 177.0(12) .
C7 C6 N1 C1 1(2) .
C7 C6 N1 C10 -177.4(13) .
N1 C10 N1 C1 135.1(14) 17_766
N1 C10 N1 C6 -46.1(12) 17_766
N1 C1 C12 C5 4(2) .
C11 C1 C12 C5 4(2) .
C7 C5 C12 C1 -7(2) .
C8 C5 C12 C1 176.4(13) .
O1 C8 O2 Yb1 5.9(15) .
C5 C8 O2 Yb1 -174.8(12) .
O2 C8 O1 Yb1 -5.8(15) .
C5 C8 O1 Yb1 174.9(11) .
